data_7157203
loop_
_publ_author_name
'Neog, Kashmiri'
'Das, Babulal'
'Gogoi, Pranjal'

_publ_section_title
;
 2,3-Diaroyl benzofurans from arynes: sequential synthesis of 2-aroyl
 benzofurans followed by benzoylation.
;
_journal_issue 17
_journal_name_full 'Organic &amp; biomolecular chemistry'
_journal_page_first 3138
_journal_page_last 3150
_journal_paper_doi 10.1039/c8ob00631h
_journal_volume 16
_journal_year 2018
_chemical_compound_source synthetic
_chemical_formula_sum 'C23 H16 O3'
_chemical_formula_weight 340.36
_chemical_melting_point 111.5(15)
_chemical_name_common KN-415
_chemical_name_systematic (3-Benzoylbenzofuran-2-yl)(p-tolyl)methanone
_space_group_crystal_system monoclinic
_space_group_IT_number 14
_space_group_name_Hall '-P 2ybc'
_space_group_name_H-M_alt 'P 1 21/c 1'
_symmetry_space_group_name_Hall '-P 2ybc'
_symmetry_space_group_name_H-M 'P 1 21/c 1'
_atom_sites_solution_hydrogens geom
_audit_creation_method SHELXL-2014/7
_audit_update_record
;
2018-02-14 deposited with the CCDC.
2018-04-03 downloaded from the CCDC.
;
_cell_angle_alpha 90
_cell_angle_beta 93.222(5)
_cell_angle_gamma 90
_cell_formula_units_Z 4
_cell_length_a 7.6469(6)
_cell_length_b 11.4426(8)
_cell_length_c 19.7800(13)
_cell_measurement_reflns_used 2207
_cell_measurement_temperature 296(2)
_cell_measurement_theta_max 25.000
_cell_measurement_theta_min 2.057
_cell_volume 1728.0(2)
_computing_cell_refinement 'Bruker SMART'
_computing_data_collection 'Bruker SMART'
_computing_data_reduction 'Bruker SAINT'
_computing_molecular_graphics 'Bruker SHELXTL'
_computing_publication_material 'Bruker SHELXTL'
_computing_structure_refinement 'SHELXL-2014/7 (Sheldrick, 2014)'
_computing_structure_solution 'SHELXL-2014/7 (Sheldrick, 2014)'
_diffrn_ambient_temperature 296(2)
_diffrn_measured_fraction_theta_full 0.990
_diffrn_measured_fraction_theta_max 0.990
_diffrn_measurement_device_type 'CCD area detector'
_diffrn_measurement_method 'phi and omega scans'
_diffrn_radiation_type MoK\a
_diffrn_radiation_wavelength 0.71073
_diffrn_reflns_av_R_equivalents 0.0461
_diffrn_reflns_av_unetI/netI 0.0263
_diffrn_reflns_Laue_measured_fraction_full 0.990
_diffrn_reflns_Laue_measured_fraction_max 0.990
_diffrn_reflns_limit_h_max 9
_diffrn_reflns_limit_h_min -9
_diffrn_reflns_limit_k_max 13
_diffrn_reflns_limit_k_min -13
_diffrn_reflns_limit_l_max 22
_diffrn_reflns_limit_l_min -23
_diffrn_reflns_number 25141
_diffrn_reflns_point_group_measured_fraction_full 0.990
_diffrn_reflns_point_group_measured_fraction_max 0.990
_diffrn_reflns_theta_full 25.000
_diffrn_reflns_theta_max 25.000
_diffrn_reflns_theta_min 2.057
_exptl_absorpt_coefficient_mu 0.086
_exptl_absorpt_correction_type none
_exptl_crystal_colour yellow
_exptl_crystal_density_diffrn 1.308
_exptl_crystal_description plates
_exptl_crystal_F_000 712
_exptl_crystal_recrystallization_method 'Re-crystallisation from solvent: ethyl acetate-Hexanes'
_exptl_crystal_size_max 0.28
_exptl_crystal_size_mid 0.22
_exptl_crystal_size_min 0.15
_refine_diff_density_max 0.169
_refine_diff_density_min -0.182
_refine_diff_density_rms 0.035
_refine_ls_extinction_method none
_refine_ls_goodness_of_fit_ref 1.056
_refine_ls_hydrogen_treatment constr
_refine_ls_matrix_type full
_refine_ls_number_parameters 236
_refine_ls_number_reflns 3011
_refine_ls_number_restraints 0
_refine_ls_restrained_S_all 1.056
_refine_ls_R_factor_all 0.0624
_refine_ls_R_factor_gt 0.0447
_refine_ls_shift/su_max 0.000
_refine_ls_shift/su_mean 0.000
_refine_ls_structure_factor_coef Fsqd
_refine_ls_weighting_details 'w=1/[\s^2^(Fo^2^)+(0.1000P)^2^] where P=(Fo^2^+2Fc^2^)/3'
_refine_ls_weighting_scheme calc
_refine_ls_wR_factor_gt 0.1371
_refine_ls_wR_factor_ref 0.1521
_reflns_Friedel_coverage 0.000
_reflns_number_gt 2207
_reflns_number_total 3011
_reflns_threshold_expression 'I > 2\s(I)'
_cod_data_source_file c8ob00631h2.cif
_cod_data_source_block KN-415
_cod_depositor_comments
;
The following automatic conversions were performed:

'_chemical_melting_point' value '110-113' was changed to '111.5(15)'
- the average value was taken and precision was estimated.

Automatic conversion script
Id: cif_fix_values 5376 2017-05-30 11:51:03Z andrius 
;
_cod_database_code 7157203
_shelx_shelxl_version_number 2014/7
_shelx_space_group_comment
;
The symmetry employed for this shelxl refinement is uniquely defined
by the following loop, which should always be used as a source of
symmetry information in preference to the above space-group names.
They are only intended as comments.
;

loop_
_space_group_symop_operation_xyz
'x, y, z'
'-x, y+1/2, -z+1/2'
'-x, -y, -z'
'x, -y-1/2, z-1/2'

loop_
_atom_site_label
_atom_site_type_symbol
_atom_site_fract_x
_atom_site_fract_y
_atom_site_fract_z
_atom_site_U_iso_or_equiv
_atom_site_adp_type
_atom_site_occupancy
_atom_site_site_symmetry_order
_atom_site_calc_flag
_atom_site_refinement_flags_posn
_atom_site_refinement_flags_adp
O1 O 0.29267(17) 0.97372(10) 0.42538(6) 0.0572(3) Uani 1 1 d . .
O2 O 0.3517(2) 0.73772(11) 0.54029(6) 0.0749(4) Uani 1 1 d . .
O3 O 0.57988(19) 0.64029(12) 0.40486(7) 0.0737(4) Uani 1 1 d . .
C10 C 0.3704(2) 0.78815(15) 0.40190(8) 0.0534(5) Uani 1 1 d . .
C18 C 0.2928(2) 0.57117(15) 0.41452(8) 0.0533(4) Uani 1 1 d . .
C5 C 0.2516(2) 0.92262(14) 0.57366(8) 0.0494(4) Uani 1 1 d . .
C8 C 0.3114(2) 0.83779(15) 0.52336(8) 0.0533(4) Uani 1 1 d . .
C17 C 0.4256(3) 0.66295(15) 0.40846(8) 0.0552(5) Uani 1 1 d . .
C9 C 0.3251(2) 0.86323(14) 0.45088(8) 0.0532(5) Uani 1 1 d . .
C6 C 0.2238(3) 1.03965(16) 0.56201(9) 0.0635(5) Uani 1 1 d . .
H6 H 0.2368 1.0702 0.5190 0.076 Uiso 1 1 calc R U
C16 C 0.3181(2) 0.96701(15) 0.35752(8) 0.0541(5) Uani 1 1 d . .
C11 C 0.3674(2) 0.85459(15) 0.34033(9) 0.0538(4) Uani 1 1 d . .
C2 C 0.1530(2) 1.07134(15) 0.67778(9) 0.0575(5) Uani 1 1 d . .
C4 C 0.2277(3) 0.88063(17) 0.63834(9) 0.0683(5) Uani 1 1 d . .
H4 H 0.2448 0.8016 0.6476 0.082 Uiso 1 1 calc R U
C19 C 0.3453(3) 0.45757(17) 0.42884(9) 0.0638(5) Uani 1 1 d . .
H19 H 0.4640 0.4406 0.4353 0.077 Uiso 1 1 calc R U
C12 C 0.4003(2) 0.83033(18) 0.27294(9) 0.0619(5) Uani 1 1 d . .
H12 H 0.4345 0.7561 0.2598 0.074 Uiso 1 1 calc R U
C3 C 0.1792(3) 0.95398(18) 0.68876(10) 0.0722(6) Uani 1 1 d . .
H3 H 0.1637 0.9234 0.7316 0.087 Uiso 1 1 calc R U
C15 C 0.2986(3) 1.05691(16) 0.31181(10) 0.0660(5) Uani 1 1 d . .
H15 H 0.2653 1.1315 0.3247 0.079 Uiso 1 1 calc R U
C13 C 0.3804(3) 0.9195(2) 0.22701(10) 0.0701(6) Uani 1 1 d . .
H13 H 0.4006 0.9052 0.1818 0.084 Uiso 1 1 calc R U
C14 C 0.3307(3) 1.03078(19) 0.24628(10) 0.0722(6) Uani 1 1 d . .
H14 H 0.3189 1.0892 0.2136 0.087 Uiso 1 1 calc R U
C7 C 0.1765(3) 1.11265(17) 0.61384(10) 0.0691(6) Uani 1 1 d . .
H7 H 0.1601 1.1918 0.6050 0.083 Uiso 1 1 calc R U
C20 C 0.2247(4) 0.37011(19) 0.43358(11) 0.0788(6) Uani 1 1 d . .
H20 H 0.2612 0.2941 0.4432 0.095 Uiso 1 1 calc R U
C23 C 0.1152(3) 0.59454(19) 0.40482(10) 0.0703(6) Uani 1 1 d . .
H23 H 0.0779 0.6703 0.3950 0.084 Uiso 1 1 calc R U
C21 C 0.0493(4) 0.3953(2) 0.42411(12) 0.0870(7) Uani 1 1 d . .
H21 H -0.0328 0.3359 0.4276 0.104 Uiso 1 1 calc R U
C22 C -0.0060(3) 0.5068(2) 0.40963(12) 0.0840(7) Uani 1 1 d . .
H22 H -0.1250 0.5230 0.4031 0.101 Uiso 1 1 calc R U
C1 C 0.1049(3) 1.15123(19) 0.73397(11) 0.0789(6) Uani 1 1 d . .
H1A H -0.0122 1.1342 0.7462 0.118 Uiso 1 1 calc R U
H1B H 0.1111 1.2309 0.7191 0.118 Uiso 1 1 calc R U
H1C H 0.1848 1.1397 0.7726 0.118 Uiso 1 1 calc R U

loop_
_atom_site_aniso_label
_atom_site_aniso_U_11
_atom_site_aniso_U_22
_atom_site_aniso_U_33
_atom_site_aniso_U_23
_atom_site_aniso_U_13
_atom_site_aniso_U_12
O1 0.0748(9) 0.0488(7) 0.0485(7) 0.0047(5) 0.0070(5) 0.0067(5)
O2 0.1128(12) 0.0574(8) 0.0553(8) 0.0082(6) 0.0111(7) 0.0271(7)
O3 0.0672(10) 0.0702(9) 0.0848(10) 0.0026(7) 0.0144(7) 0.0172(7)
C10 0.0592(11) 0.0547(10) 0.0466(10) 0.0023(8) 0.0061(7) 0.0094(7)
C18 0.0648(12) 0.0561(11) 0.0396(9) -0.0035(7) 0.0068(7) 0.0109(8)
C5 0.0524(10) 0.0498(10) 0.0462(10) 0.0012(7) 0.0037(7) 0.0022(7)
C8 0.0629(11) 0.0470(10) 0.0502(10) 0.0038(8) 0.0058(8) 0.0081(7)
C17 0.0655(13) 0.0579(11) 0.0425(10) -0.0011(8) 0.0067(7) 0.0154(9)
C9 0.0647(12) 0.0497(10) 0.0458(10) 0.0065(7) 0.0078(7) 0.0095(8)
C6 0.0834(14) 0.0545(11) 0.0541(11) 0.0046(8) 0.0162(9) 0.0104(9)
C16 0.0627(12) 0.0567(10) 0.0430(10) 0.0050(8) 0.0040(7) -0.0013(8)
C11 0.0552(11) 0.0602(11) 0.0463(10) 0.0049(8) 0.0044(7) 0.0029(8)
C2 0.0555(11) 0.0608(11) 0.0567(11) -0.0095(8) 0.0081(8) -0.0041(8)
C4 0.1021(16) 0.0543(11) 0.0489(11) 0.0040(8) 0.0088(10) 0.0057(10)
C19 0.0817(14) 0.0596(12) 0.0503(11) -0.0004(8) 0.0048(9) 0.0112(9)
C12 0.0637(12) 0.0731(12) 0.0493(11) -0.0017(9) 0.0071(8) 0.0040(9)
C3 0.0994(17) 0.0711(13) 0.0472(11) -0.0013(9) 0.0135(9) -0.0014(11)
C15 0.0845(14) 0.0583(11) 0.0552(12) 0.0090(9) 0.0049(9) -0.0036(9)
C13 0.0766(14) 0.0901(16) 0.0442(11) 0.0079(10) 0.0076(9) -0.0082(11)
C14 0.0861(15) 0.0714(13) 0.0589(12) 0.0191(10) 0.0017(10) -0.0113(10)
C7 0.0862(15) 0.0536(11) 0.0689(13) 0.0009(9) 0.0159(10) 0.0089(9)
C20 0.108(2) 0.0626(13) 0.0656(14) -0.0003(9) 0.0080(12) -0.0018(12)
C23 0.0734(15) 0.0742(13) 0.0631(12) -0.0026(10) 0.0023(9) 0.0128(11)
C21 0.101(2) 0.0921(18) 0.0681(14) -0.0096(12) 0.0109(12) -0.0249(14)
C22 0.0725(15) 0.1035(19) 0.0760(15) -0.0101(13) 0.0039(11) -0.0048(13)
C1 0.0822(15) 0.0828(14) 0.0730(14) -0.0245(11) 0.0150(11) -0.0024(11)

loop_
_atom_type_symbol
_atom_type_description
_atom_type_scat_dispersion_real
_atom_type_scat_dispersion_imag
_atom_type_scat_source
C C 0.0033 0.0016 'International Tables Vol C Tables 4.2.6.8 and 6.1.1.4'
H H 0.0000 0.0000 'International Tables Vol C Tables 4.2.6.8 and 6.1.1.4'
O O 0.0106 0.0060 'International Tables Vol C Tables 4.2.6.8 and 6.1.1.4'

loop_
_geom_angle_atom_site_label_1
_geom_angle_atom_site_label_2
_geom_angle_atom_site_label_3
_geom_angle
C16 O1 C9 105.95(12)
C9 C10 C11 106.18(15)
C9 C10 C17 128.84(15)
C11 C10 C17 124.85(15)
C19 C18 C23 118.66(19)
C19 C18 C17 119.58(17)
C23 C18 C17 121.75(17)
C6 C5 C4 117.70(16)
C6 C5 C8 125.26(15)
C4 C5 C8 117.00(15)
O2 C8 C9 114.82(15)
O2 C8 C5 120.69(15)
C9 C8 C5 124.48(15)
O3 C17 C18 122.01(16)
O3 C17 C10 118.00(17)
C18 C17 C10 119.87(16)
C10 C9 O1 111.59(14)
C10 C9 C8 127.31(15)
O1 C9 C8 121.09(14)
C5 C6 C7 120.53(17)
O1 C16 C15 125.99(16)
O1 C16 C11 110.34(14)
C15 C16 C11 123.67(17)
C16 C11 C12 118.90(16)
C16 C11 C10 105.94(15)
C12 C11 C10 135.16(17)
C7 C2 C3 117.22(17)
C7 C2 C1 121.55(18)
C3 C2 C1 121.21(18)
C3 C4 C5 120.91(18)
C20 C19 C18 120.8(2)
C13 C12 C11 117.75(18)
C4 C3 C2 121.80(18)
C14 C15 C16 116.26(18)
C12 C13 C14 121.56(19)
C15 C14 C13 121.86(18)
C2 C7 C6 121.83(19)
C19 C20 C21 119.6(2)
C22 C23 C18 120.6(2)
C22 C21 C20 120.8(2)
C21 C22 C23 119.6(2)

loop_
_geom_bond_atom_site_label_1
_geom_bond_atom_site_label_2
_geom_bond_distance
O1 C16 1.369(2)
O1 C9 1.3785(19)
O2 C8 1.2273(19)
O3 C17 1.214(2)
C10 C9 1.354(2)
C10 C11 1.435(2)
C10 C17 1.497(2)
C18 C19 1.385(3)
C18 C23 1.387(3)
C18 C17 1.470(3)
C5 C6 1.373(2)
C5 C4 1.388(2)
C5 C8 1.481(2)
C8 C9 1.472(2)
C6 C7 1.386(3)
C16 C15 1.372(3)
C16 C11 1.388(2)
C11 C12 1.398(2)
C2 C7 1.371(3)
C2 C3 1.373(3)
C2 C1 1.501(3)
C4 C3 1.370(3)
C19 C20 1.368(3)
C12 C13 1.369(3)
C15 C14 1.366(3)
C13 C14 1.388(3)
C20 C21 1.375(4)
C23 C22 1.374(3)
C21 C22 1.369(3)
